data_2222364
loop_
_publ_author_name
'Kakanejadifard, Ali'
'Amani, Vahid'

_publ_section_title <i>N</i>-(2-Thienylmethylene)-2-(2-{[2-(2-thienylmethyleneamino)phenyl]sulfanyl}ethylsulfanyl)aniline
_journal_coeditor_code HK2716
_journal_issue 7
_journal_name_full 'Acta Crystallographica Section E'
_journal_page_first o1712
_journal_paper_doi 10.1107/S1600536809024404
_journal_volume 65
_journal_year 2009
_chemical_formula_iupac 'C24 H20 N2 S4'
_chemical_formula_moiety 'C24 H20 N2 S4'
_chemical_formula_sum 'C24 H20 N2 S4'
_chemical_formula_weight 464.66
_chemical_name_systematic
;
<i>N</i>-(2-Thienylmethylene)-2-(2-{[2-(2-
thienylmethyleneamino)phenyl]sulfanyl}ethylsulfanyl)aniline
;
_space_group_IT_number 14
_symmetry_cell_setting monoclinic
_symmetry_space_group_name_Hall '-P 2ybc'
_symmetry_space_group_name_H-M 'P 1 21/c 1'
_atom_sites_solution_hydrogens geom
_atom_sites_solution_primary direct
_atom_sites_solution_secondary difmap
_audit_creation_method SHELXL-97
_cell_angle_alpha 90.00
_cell_angle_beta 91.899(12)
_cell_angle_gamma 90.00
_cell_formula_units_Z 2
_cell_length_a 11.179(5)
_cell_length_b 7.730(4)
_cell_length_c 12.608(6)
_cell_measurement_reflns_used 887
_cell_measurement_temperature 100(2)
_cell_measurement_theta_max 30
_cell_measurement_theta_min 3
_cell_volume 1088.9(9)
_computing_cell_refinement 'SAINT (Bruker, 2005)'
_computing_data_collection 'APEX2 (Bruker, 2005)'
_computing_data_reduction 'SAINT (Bruker, 2005)'
_computing_molecular_graphics 'SHELXTL (Sheldrick, 2008)'
_computing_publication_material 'SHELXTL (Sheldrick, 2008)'
_computing_structure_refinement 'SHELXTL (Sheldrick, 2008)'
_computing_structure_solution 'SHELXTL (Sheldrick, 2008)'
_diffrn_ambient_temperature 100(2)
_diffrn_measured_fraction_theta_full 1.000
_diffrn_measured_fraction_theta_max 1.000
_diffrn_measurement_device_type 'Bruker Kappa APEXII CCD'
_diffrn_measurement_method '\f and \w'
_diffrn_radiation_monochromator graphite
_diffrn_radiation_source 'fine-focus sealed tube'
_diffrn_radiation_type MoK\a
_diffrn_radiation_wavelength 0.71073
_diffrn_reflns_av_R_equivalents 0.0294
_diffrn_reflns_av_sigmaI/netI 0.0232
_diffrn_reflns_limit_h_max 15
_diffrn_reflns_limit_h_min -15
_diffrn_reflns_limit_k_max 10
_diffrn_reflns_limit_k_min -10
_diffrn_reflns_limit_l_max 17
_diffrn_reflns_limit_l_min -17
_diffrn_reflns_number 12880
_diffrn_reflns_theta_full 29.00
_diffrn_reflns_theta_max 29.00
_diffrn_reflns_theta_min 1.82
_exptl_absorpt_coefficient_mu 0.451
_exptl_absorpt_correction_T_max 0.930
_exptl_absorpt_correction_T_min 0.895
_exptl_absorpt_correction_type multi-scan
_exptl_absorpt_process_details '(SADABS; Bruker, 2005)'
_exptl_crystal_colour yellow
_exptl_crystal_density_diffrn 1.417
_exptl_crystal_density_method 'not measured'
_exptl_crystal_description prism
_exptl_crystal_F_000 484
_exptl_crystal_size_max 0.30
_exptl_crystal_size_mid 0.20
_exptl_crystal_size_min 0.15
_refine_diff_density_max 0.337
_refine_diff_density_min -0.257
_refine_ls_extinction_method none
_refine_ls_goodness_of_fit_ref 1.000
_refine_ls_hydrogen_treatment constr
_refine_ls_matrix_type full
_refine_ls_number_parameters 136
_refine_ls_number_reflns 2899
_refine_ls_number_restraints 0
_refine_ls_restrained_S_all 1.000
_refine_ls_R_factor_all 0.0340
_refine_ls_R_factor_gt 0.0288
_refine_ls_shift/su_max 0.001
_refine_ls_shift/su_mean 0.000
_refine_ls_structure_factor_coef Fsqd
_refine_ls_weighting_details 'calc w=1/[\s^2^(Fo^2^)+(0.0441P)^2^+0.43P] where P=(Fo^2^+2Fc^2^)/3'
_refine_ls_weighting_scheme calc
_refine_ls_wR_factor_gt 0.0751
_refine_ls_wR_factor_ref 0.0791
_reflns_number_gt 2569
_reflns_number_total 2899
_reflns_threshold_expression I>2/s(I)
_cod_data_source_file hk2716.cif
_cod_data_source_block I
_cod_original_sg_symbol_H-M 'P 21/c'
_cod_database_code 2222364
_cod_database_fobs_code 2222364

loop_
_symmetry_equiv_pos_as_xyz
'x, y, z'
'-x, y+1/2, -z+1/2'
'-x, -y, -z'
'x, -y-1/2, z-1/2'

loop_
_atom_site_type_symbol
_atom_site_label
_atom_site_fract_x
_atom_site_fract_y
_atom_site_fract_z
_atom_site_U_iso_or_equiv
_atom_site_adp_type
_atom_site_calc_flag
_atom_site_refinement_flags
_atom_site_occupancy
_atom_site_disorder_assembly
_atom_site_disorder_group
S S1 0.63766(3) -0.06436(4) 0.88963(2) 0.01981(9) Uani d . 1 . .
S S2 0.96427(3) 0.15452(4) 0.67870(2) 0.01990(9) Uani d . 1 . .
N N1 0.79244(9) -0.14058(14) 0.72259(8) 0.0188(2) Uani d . 1 . .
C C1 0.51924(11) -0.09011(16) 0.98300(10) 0.0199(2) Uani d . 1 . .
H H1A 0.4507 -0.1525 0.9492 0.024 Uiso calc R 1 . .
H H1B 0.5485 -0.1574 1.0454 0.024 Uiso calc R 1 . .
C C2 0.64682(11) -0.27273(16) 0.83345(10) 0.0178(2) Uani d . 1 . .
C C3 0.58160(11) -0.41715(17) 0.86395(10) 0.0212(3) Uani d . 1 . .
H H3A 0.5258 -0.4071 0.9188 0.025 Uiso calc R 1 . .
C C4 0.59782(12) -0.57566(17) 0.81445(11) 0.0232(3) Uani d . 1 . .
H H4A 0.5528 -0.6732 0.8357 0.028 Uiso calc R 1 . .
C C5 0.67894(12) -0.59283(18) 0.73454(11) 0.0238(3) Uani d . 1 . .
H H5A 0.6912 -0.7024 0.7025 0.029 Uiso calc R 1 . .
C C6 0.74233(12) -0.44926(17) 0.70128(10) 0.0216(3) Uani d . 1 . .
H H6A 0.7970 -0.4605 0.6456 0.026 Uiso calc R 1 . .
C C7 0.72613(10) -0.28888(16) 0.74913(9) 0.0180(2) Uani d . 1 . .
C C8 0.79459(11) -0.09360(17) 0.62510(10) 0.0196(2) Uani d . 1 . .
H H8A 0.7488 -0.1565 0.5733 0.024 Uiso calc R 1 . .
C C9 0.86458(11) 0.05200(17) 0.59218(10) 0.0188(2) Uani d . 1 . .
C C10 0.86686(12) 0.12347(18) 0.49235(10) 0.0213(3) Uani d . 1 . .
H H10A 0.8185 0.0843 0.4338 0.026 Uiso calc R 1 . .
C C11 0.94924(12) 0.26160(18) 0.48653(10) 0.0234(3) Uani d . 1 . .
H H11A 0.9619 0.3261 0.4237 0.028 Uiso calc R 1 . .
C C12 1.00852(12) 0.29220(17) 0.58100(10) 0.0223(3) Uani d . 1 . .
H H12B 1.0675 0.3797 0.5914 0.027 Uiso calc R 1 . .

loop_
_atom_site_aniso_label
_atom_site_aniso_U_11
_atom_site_aniso_U_22
_atom_site_aniso_U_33
_atom_site_aniso_U_12
_atom_site_aniso_U_13
_atom_site_aniso_U_23
S1 0.01936(16) 0.01889(16) 0.02154(16) -0.00077(11) 0.00610(11) -0.00011(11)
S2 0.02172(16) 0.02322(17) 0.01469(15) -0.00207(11) -0.00047(11) -0.00144(11)
N1 0.0163(5) 0.0226(5) 0.0174(5) -0.0002(4) 0.0025(4) -0.0003(4)
C1 0.0180(6) 0.0221(6) 0.0199(6) 0.0015(5) 0.0049(4) 0.0027(5)
C2 0.0168(5) 0.0188(6) 0.0178(5) 0.0017(4) -0.0008(4) 0.0010(4)
C3 0.0190(6) 0.0226(6) 0.0221(6) -0.0004(5) 0.0013(5) 0.0045(5)
C4 0.0226(6) 0.0196(6) 0.0270(6) -0.0027(5) -0.0036(5) 0.0044(5)
C5 0.0239(6) 0.0210(6) 0.0261(6) 0.0016(5) -0.0053(5) -0.0026(5)
C6 0.0196(6) 0.0251(6) 0.0200(6) 0.0021(5) -0.0005(5) -0.0024(5)
C7 0.0160(5) 0.0210(6) 0.0170(5) -0.0001(4) -0.0013(4) 0.0014(4)
C8 0.0173(5) 0.0240(6) 0.0176(6) 0.0002(5) 0.0007(4) -0.0011(5)
C9 0.0173(5) 0.0229(6) 0.0163(5) 0.0004(4) 0.0001(4) -0.0020(5)
C10 0.0220(6) 0.0259(6) 0.0159(6) 0.0006(5) -0.0010(4) 0.0000(5)
C11 0.0277(6) 0.0230(6) 0.0198(6) 0.0008(5) 0.0034(5) 0.0037(5)
C12 0.0247(6) 0.0193(6) 0.0232(6) -0.0022(5) 0.0032(5) 0.0002(5)

loop_
_atom_type_symbol
_atom_type_description
_atom_type_scat_dispersion_real
_atom_type_scat_dispersion_imag
_atom_type_scat_source
C C 0.0033 0.0016 'International Tables Vol C Tables 4.2.6.8 and 6.1.1.4'
H H 0.0000 0.0000 'International Tables Vol C Tables 4.2.6.8 and 6.1.1.4'
N N 0.0061 0.0033 'International Tables Vol C Tables 4.2.6.8 and 6.1.1.4'
S S 0.1246 0.1234 'International Tables Vol C Tables 4.2.6.8 and 6.1.1.4'

loop_
_geom_angle_atom_site_label_1
_geom_angle_atom_site_label_2
_geom_angle_atom_site_label_3
_geom_angle_site_symmetry_1
_geom_angle_site_symmetry_3
_geom_angle
_geom_angle_publ_flag
C2 S1 C1 . . 102.36(6) ?
C12 S2 C9 . . 91.53(7) ?
C8 N1 C7 . . 118.94(11) ?
C1 C1 S1 3_657 . 107.55(11) ?
C1 C1 H1A 3_657 . 110.2 ?
S1 C1 H1A . . 110.2 ?
C1 C1 H1B 3_657 . 110.2 ?
S1 C1 H1B . . 110.2 ?
H1A C1 H1B . . 108.5 ?
C3 C2 C7 . . 118.94(12) ?
C3 C2 S1 . . 125.63(10) ?
C7 C2 S1 . . 115.42(9) ?
C4 C3 C2 . . 120.32(12) ?
C4 C3 H3A . . 119.8 ?
C2 C3 H3A . . 119.8 ?
C5 C4 C3 . . 120.66(12) ?
C5 C4 H4A . . 119.7 ?
C3 C4 H4A . . 119.7 ?
C4 C5 C6 . . 119.75(13) ?
C4 C5 H5A . . 120.1 ?
C6 C5 H5A . . 120.1 ?
C5 C6 C7 . . 120.35(12) ?
C5 C6 H6A . . 119.8 ?
C7 C6 H6A . . 119.8 ?
C6 C7 N1 . . 122.90(11) ?
C6 C7 C2 . . 119.91(12) ?
N1 C7 C2 . . 117.03(11) ?
N1 C8 C9 . . 121.68(12) ?
N1 C8 H8A . . 119.2 ?
C9 C8 H8A . . 119.2 ?
C10 C9 C8 . . 127.19(12) ?
C10 C9 S2 . . 111.26(10) ?
C8 C9 S2 . . 121.50(10) ?
C9 C10 C11 . . 112.50(12) ?
C9 C10 H10A . . 123.7 ?
C11 C10 H10A . . 123.7 ?
C12 C11 C10 . . 112.59(12) ?
C12 C11 H11A . . 123.7 ?
C10 C11 H11A . . 123.7 ?
C11 C12 S2 . . 112.12(10) ?
C11 C12 H12B . . 123.9 ?
S2 C12 H12B . . 123.9 ?

loop_
_geom_bond_atom_site_label_1
_geom_bond_atom_site_label_2
_geom_bond_site_symmetry_2
_geom_bond_distance
_geom_bond_publ_flag
S1 C2 . 1.7639(15) ?
S1 C1 . 1.8114(14) ?
S2 C12 . 1.7132(15) ?
S2 C9 . 1.7261(14) ?
N1 C8 . 1.2827(17) ?
N1 C7 . 1.4114(17) ?
C1 C1 3_657 1.524(3) ?
C1 H1A . 0.9900 ?
C1 H1B . 0.9900 ?
C2 C3 . 1.3944(18) ?
C2 C7 . 1.4122(17) ?
C3 C4 . 1.3897(19) ?
C3 H3A . 0.9500 ?
C4 C5 . 1.384(2) ?
C4 H4A . 0.9500 ?
C5 C6 . 1.389(2) ?
C5 H5A . 0.9500 ?
C6 C7 . 1.3932(19) ?
C6 H6A . 0.9500 ?
C8 C9 . 1.4396(18) ?
C8 H8A . 0.9500 ?
C9 C10 . 1.3757(18) ?
C10 C11 . 1.414(2) ?
C10 H10A . 0.9500 ?
C11 C12 . 1.3644(19) ?
C11 H11A . 0.9500 ?
C12 H12B . 0.9500 ?

loop_
_geom_hbond_atom_site_label_D
_geom_hbond_atom_site_label_H
_geom_hbond_atom_site_label_A
_geom_hbond_site_symmetry_A
_geom_hbond_distance_DH
_geom_hbond_distance_HA
_geom_hbond_distance_DA
_geom_hbond_angle_DHA
_geom_hbond_publ_flag
C10 H10A Cg1 4_555 0.95 2.80 3.740(3) 171 yes

loop_
_geom_torsion_atom_site_label_1
_geom_torsion_atom_site_label_2
_geom_torsion_atom_site_label_3
_geom_torsion_atom_site_label_4
_geom_torsion_site_symmetry_1
_geom_torsion_site_symmetry_2
_geom_torsion_site_symmetry_3
_geom_torsion_site_symmetry_4
_geom_torsion
_geom_torsion_publ_flag
C2 S1 C1 C1 . . . 3_657 -166.07(12) ?
C1 S1 C2 C3 . . . . -4.13(13) ?
C1 S1 C2 C7 . . . . 174.52(9) ?
C7 C2 C3 C4 . . . . 2.25(19) ?
S1 C2 C3 C4 . . . . -179.14(10) ?
C2 C3 C4 C5 . . . . 0.2(2) ?
C3 C4 C5 C6 . . . . -1.9(2) ?
C4 C5 C6 C7 . . . . 1.1(2) ?
C5 C6 C7 N1 . . . . 176.60(12) ?
C5 C6 C7 C2 . . . . 1.38(19) ?
C8 N1 C7 C6 . . . . 53.92(17) ?
C8 N1 C7 C2 . . . . -130.73(13) ?
C3 C2 C7 C6 . . . . -3.02(18) ?
S1 C2 C7 C6 . . . . 178.23(9) ?
C3 C2 C7 N1 . . . . -178.52(11) ?
S1 C2 C7 N1 . . . . 2.73(14) ?
C7 N1 C8 C9 . . . . -177.31(11) ?
N1 C8 C9 C10 . . . . -174.31(13) ?
N1 C8 C9 S2 . . . . 8.43(18) ?
C12 S2 C9 C10 . . . . -0.04(10) ?
C12 S2 C9 C8 . . . . 177.62(11) ?
C8 C9 C10 C11 . . . . -177.69(12) ?
S2 C9 C10 C11 . . . . -0.20(15) ?
C9 C10 C11 C12 . . . . 0.42(17) ?
C10 C11 C12 S2 . . . . -0.44(15) ?
C9 S2 C12 C11 . . . . 0.28(11) ?
